data_1535866
loop_
_publ_author_name
'Nakai, H.'
'Kuroya, H.'
'Kushi, Y.'

_publ_section_title
;
 Crystal structure of carbonatopentaamminecobalt(III) iodide monohydrate
;
_journal_name_full 'Nippon Kagaku Kaishi (= J.Chem.Soc.Japan) (1947-)'
_journal_page_first 1126
_journal_page_last 1127
_journal_volume 88
_journal_year 1967
_chemical_formula_sum 'C H17 Co I N5 O4'
_chemical_name_systematic '(Co (C O3) (N H3)5) I (H2 O)'
_space_group_IT_number 14
_symmetry_space_group_name_Hall '-P 2ybc'
_symmetry_space_group_name_H-M 'P 1 21/c 1'
_cell_angle_alpha 90
_cell_angle_beta 91.1
_cell_angle_gamma 90
_cell_formula_units_Z 4
_cell_length_a 8.71
_cell_length_b 9.31
_cell_length_c 12.58
_cell_volume 1019.925
_citation_journal_id_ASTM NKAKB8
_cod_data_source_file Nakai_NKAKB8_1967_738.cif
_cod_data_source_block C1H17Co1I1N5O4
_cod_original_cell_volume 1019.926
_cod_original_formula_sum 'C1 H17 Co1 I1 N5 O4'
_cod_database_code 1535866

loop_
_symmetry_equiv_pos_as_xyz
x,y,z
-x,y+1/2,-z+1/2
-x,-y,-z
x,-y-1/2,z-1/2

loop_
_atom_site_label
_atom_site_type_symbol
_atom_site_fract_x
_atom_site_fract_y
_atom_site_fract_z
_atom_site_occupancy
_atom_site_U_iso_or_equiv
_atom_site_attached_hydrogens
N3 N-3 0.19 0.465 0.093 1 0.0 3
I1 I-1 0.272 0.082 0.039 1 0.0 0
N1 N-3 0.098 0.733 0.112 1 0.0 3
N4 N-3 0.095 0.562 0.285 1 0.0 3
C1 C+4 0.248 0.858 0.34 1 0.0 0
O2 O-2 0.107 0.85 0.348 1 0.0 0
Co1 Co+3 0.253 0.622 0.186 1 0.0 0
O3 O-2 0.33 0.958 0.385 1 0.0 0
O4 O-2 0.225 0.225 0.292 1 0.0 2
N5 N-3 0.412 0.687 0.087 1 0.0 3
N2 N-3 0.412 0.506 0.258 1 0.0 3
O1 O-2 0.323 0.775 0.275 1 0.0 0
